data_2023351
loop_
_publ_author_name
'Groneck, Erin N.'
'Peek, Nathan'
'Lynch, Will E.'
'Padgett, Clifford W.'

_publ_section_title
;
 Crystal structures of zinc(II) coordination complexes with isoquinoline
 N-oxide
;
_journal_coeditor_code HB8119
_journal_issue 2
_journal_name_full 'Acta Crystallographica Section E Crystallographic Communications'
_journal_paper_doi 10.1107/S2056989025000180
_journal_volume 81
_journal_year 2025
_chemical_formula_iupac '[Zn Cl2 (C9 H7 N1 O1)2]'
_chemical_formula_moiety 'C18 H14 Cl2 N2 O2 Zn'
_chemical_formula_sum 'C18 H14 Cl2 N2 O2 Zn'
_chemical_formula_weight 426.58
_chemical_name_systematic
;
Dichloridobis(isoquinoline <i>N</i>-oxide-\k<i>O</i>)zinc(II)
;
_space_group_crystal_system triclinic
_space_group_IT_number 2
_space_group_name_Hall '-P 1'
_space_group_name_H-M_alt 'P -1'
_atom_sites_solution_hydrogens geom
_atom_sites_solution_primary dual
_audit_creation_method
;
Olex2 1.3-ac4
(compiled 2019.04.23 svn.r3594 for Rigaku Oxford Diffraction, GUI svn.r5739)
;
_cell_angle_alpha 96.172(6)
_cell_angle_beta 92.052(5)
_cell_angle_gamma 96.284(5)
_cell_formula_units_Z 2
_cell_length_a 7.5164(5)
_cell_length_b 7.8002(5)
_cell_length_c 15.1156(10)
_cell_measurement_reflns_used 520
_cell_measurement_temperature 293(2)
_cell_measurement_theta_max 22.6030
_cell_measurement_theta_min 2.7150
_cell_volume 874.77(10)
_computing_cell_refinement
;
CrysAlisPro 1.171.40.53 (Rigaku OD, 2019)
;
_computing_data_collection
;
CrysAlisPro 1.171.40.53 (Rigaku OD, 2019)
;
_computing_data_reduction
;
CrysAlisPro 1.171.40.53 (Rigaku OD, 2019)
;
_computing_molecular_graphics
;
Olex2 (Dolomanov <i>et al.</i>,  2009)
;
_computing_publication_material
;
Olex2 (Dolomanov <i>et al.</i>,  2009)
;
_computing_structure_refinement
;
ShelXL (Sheldrick, 2015b)
;
_computing_structure_solution
;
<i>SHELXT</i> (Sheldrick, 2015a)
;
_diffrn_ambient_temperature 293(2)
_diffrn_detector 'CCD plate'
_diffrn_measured_fraction_theta_full 1.000
_diffrn_measured_fraction_theta_max 1.000
_diffrn_measurement_device 'two-circle diffractometer'
_diffrn_measurement_device_type 'XtaLAB Synergy, HyPix3000'
_diffrn_measurement_method '\w scans'
_diffrn_radiation_monochromator graphite
_diffrn_radiation_probe x-ray
_diffrn_radiation_type 'Mo K\a'
_diffrn_radiation_wavelength 0.71073
_diffrn_reflns_av_R_equivalents 0.0289
_diffrn_reflns_av_unetI/netI 0.0619
_diffrn_reflns_limit_h_max 9
_diffrn_reflns_limit_h_min -9
_diffrn_reflns_limit_k_max 8
_diffrn_reflns_limit_k_min -9
_diffrn_reflns_limit_l_max 18
_diffrn_reflns_limit_l_min -18
_diffrn_reflns_number 4838
_diffrn_reflns_theta_full 25.242
_diffrn_reflns_theta_max 25.348
_diffrn_reflns_theta_min 2.644
_diffrn_source 'fine-focus sealed X-ray tube'
_exptl_absorpt_coefficient_mu 1.723
_exptl_absorpt_correction_T_max 1.00000
_exptl_absorpt_correction_T_min 0.92940
_exptl_absorpt_correction_type multi-scan
_exptl_absorpt_process_details
;
(CrysAlisPro; Rigaku OD, 2019)
;
_exptl_crystal_colour 'clear colourless'
_exptl_crystal_density_diffrn 1.620
_exptl_crystal_description irregular
_exptl_crystal_F_000 432
_exptl_crystal_size_max 0.4
_exptl_crystal_size_mid 0.3
_exptl_crystal_size_min 0.1
_refine_diff_density_max 0.546
_refine_diff_density_min -0.299
_refine_ls_extinction_method none
_refine_ls_goodness_of_fit_ref 1.062
_refine_ls_hydrogen_treatment constr
_refine_ls_matrix_type full
_refine_ls_number_parameters 226
_refine_ls_number_reflns 3207
_refine_ls_number_restraints 0
_refine_ls_restrained_S_all 1.062
_refine_ls_R_factor_all 0.0747
_refine_ls_R_factor_gt 0.0488
_refine_ls_shift/su_max 0.000
_refine_ls_shift/su_mean 0.000
_refine_ls_structure_factor_coef Fsqd
_refine_ls_weighting_details 'w=1/[\s^2^(Fo^2^)+(0.0519P)^2^+0.0439P] where P=(Fo^2^+2Fc^2^)/3'
_refine_ls_weighting_scheme calc
_refine_ls_wR_factor_gt 0.1087
_refine_ls_wR_factor_ref 0.1237
_reflns_number_gt 2357
_reflns_number_total 3207
_reflns_threshold_expression 'I > 2\s(I)'
_cod_data_source_file hb8119.cif
_cod_data_source_block I
_cod_database_code 2023351
_shelx_space_group_comment
;
The symmetry employed for this shelxl refinement is uniquely defined
by the following loop, which should always be used as a source of
symmetry information in preference to the above space-group names.
They are only intended as comments.
;

loop_
_space_group_symop_operation_xyz
'x, y, z'
'-x, -y, -z'

loop_
_atom_site_type_symbol
_atom_site_label
_atom_site_fract_x
_atom_site_fract_y
_atom_site_fract_z
_atom_site_U_iso_or_equiv
_atom_site_adp_type
_atom_site_calc_flag
_atom_site_occupancy
_atom_site_disorder_assembly
_atom_site_disorder_group
Zn Zn1 0.94135(7) 0.67381(7) 0.23426(3) 0.0471(2) Uani d 1 . .
Cl Cl2 1.10215(18) 0.47387(17) 0.27790(8) 0.0642(4) Uani d 1 . .
Cl Cl1 1.0537(2) 0.94814(17) 0.26629(9) 0.0698(4) Uani d 1 . .
O O2 0.8996(4) 0.6204(4) 0.10445(19) 0.0526(8) Uani d 1 . .
O O1 0.6934(4) 0.6319(5) 0.27690(19) 0.0628(9) Uani d 1 . .
N N2 0.7659(5) 0.6628(4) 0.0538(2) 0.0433(9) Uani d 1 . .
N N1 0.6497(5) 0.6711(5) 0.3619(2) 0.0465(9) Uani d 1 . .
C C1 0.4937(6) 0.7275(6) 0.3769(3) 0.0474(11) Uani d 1 . .
H H1 0.417826 0.742590 0.329117 0.057 Uiso calc 1 . .
C C16 0.3419(7) 0.8481(6) 0.0684(3) 0.0558(12) Uani d 1 . .
H H16 0.340539 0.880666 0.129381 0.067 Uiso calc 1 . .
C C10 0.7735(6) 0.6177(6) -0.0366(3) 0.0473(11) Uani d 1 . .
H H10 0.870860 0.566543 -0.059286 0.057 Uiso calc 1 . .
C C2 0.4403(6) 0.7651(5) 0.4644(3) 0.0444(10) Uani d 1 . .
C C7 0.5573(6) 0.7419(5) 0.5355(3) 0.0450(11) Uani d 1 . .
C C11 0.6378(7) 0.6485(6) -0.0920(3) 0.0543(12) Uani d 1 . .
H H11 0.643301 0.618191 -0.152943 0.065 Uiso calc 1 . .
C C18 0.6327(6) 0.7382(6) 0.0875(3) 0.0464(11) Uani d 1 . .
H H18 0.633820 0.769454 0.148655 0.056 Uiso calc 1 . .
C C6 0.5010(8) 0.7816(7) 0.6236(3) 0.0622(14) Uani d 1 . .
H H6 0.575863 0.767927 0.672033 0.075 Uiso calc 1 . .
C C8 0.7216(6) 0.6805(6) 0.5152(3) 0.0528(12) Uani d 1 . .
H H8 0.801520 0.663881 0.561100 0.063 Uiso calc 1 . .
C C3 0.2723(6) 0.8255(6) 0.4807(3) 0.0541(12) Uani d 1 . .
H H3 0.195615 0.841291 0.433315 0.065 Uiso calc 1 . .
C C17 0.4855(6) 0.7738(5) 0.0328(3) 0.0445(11) Uani d 1 . .
C C9 0.7644(6) 0.6456(6) 0.4302(3) 0.0544(12) Uani d 1 . .
H H9 0.873034 0.603814 0.417646 0.065 Uiso calc 1 . .
C C14 0.2034(7) 0.8278(7) -0.0791(4) 0.0684(15) Uani d 1 . .
H H14 0.108847 0.849968 -0.115940 0.082 Uiso calc 1 . .
C C12 0.4906(6) 0.7244(5) -0.0598(3) 0.0467(11) Uani d 1 . .
C C15 0.2012(7) 0.8732(7) 0.0129(4) 0.0640(14) Uani d 1 . .
H H15 0.102906 0.921058 0.036766 0.077 Uiso calc 1 . .
C C5 0.3395(8) 0.8389(7) 0.6375(3) 0.0678(15) Uani d 1 . .
H H5 0.304849 0.864656 0.695408 0.081 Uiso calc 1 . .
C C4 0.2242(7) 0.8599(7) 0.5655(3) 0.0626(14) Uani d 1 . .
H H4 0.113135 0.898061 0.576242 0.075 Uiso calc 1 . .
C C13 0.3403(7) 0.7526(7) -0.1148(3) 0.0615(13) Uani d 1 . .
H H13 0.337385 0.718600 -0.175771 0.074 Uiso calc 1 . .

loop_
_atom_site_aniso_label
_atom_site_aniso_U_11
_atom_site_aniso_U_22
_atom_site_aniso_U_33
_atom_site_aniso_U_12
_atom_site_aniso_U_13
_atom_site_aniso_U_23
Zn1 0.0432(3) 0.0575(4) 0.0421(3) 0.0109(2) 0.0037(2) 0.0062(2)
Cl2 0.0699(9) 0.0717(8) 0.0564(7) 0.0294(7) -0.0025(6) 0.0127(6)
Cl1 0.0879(11) 0.0572(8) 0.0628(8) 0.0093(7) 0.0064(7) -0.0027(6)
O2 0.045(2) 0.070(2) 0.0453(17) 0.0194(16) -0.0029(15) 0.0053(15)
O1 0.049(2) 0.101(3) 0.0377(17) 0.0051(18) 0.0113(15) 0.0018(17)
N2 0.040(2) 0.046(2) 0.044(2) 0.0067(17) 0.0032(17) 0.0074(17)
N1 0.037(2) 0.064(2) 0.039(2) 0.0006(17) 0.0053(17) 0.0110(18)
C1 0.039(3) 0.058(3) 0.045(2) 0.001(2) -0.002(2) 0.012(2)
C16 0.051(3) 0.058(3) 0.063(3) 0.011(2) 0.013(3) 0.016(2)
C10 0.051(3) 0.051(3) 0.040(2) 0.009(2) 0.004(2) 0.005(2)
C2 0.040(3) 0.047(3) 0.046(2) 0.003(2) 0.003(2) 0.007(2)
C7 0.046(3) 0.048(3) 0.042(2) 0.001(2) 0.002(2) 0.013(2)
C11 0.062(3) 0.060(3) 0.041(2) 0.008(2) 0.005(2) 0.002(2)
C18 0.051(3) 0.049(3) 0.041(2) 0.008(2) 0.002(2) 0.008(2)
C6 0.074(4) 0.075(4) 0.039(3) 0.011(3) 0.003(3) 0.013(2)
C8 0.043(3) 0.070(3) 0.048(3) 0.007(2) -0.004(2) 0.019(2)
C3 0.044(3) 0.065(3) 0.054(3) 0.008(2) 0.002(2) 0.006(2)
C17 0.043(3) 0.045(3) 0.047(3) 0.001(2) 0.008(2) 0.011(2)
C9 0.042(3) 0.073(3) 0.051(3) 0.012(2) 0.006(2) 0.014(2)
C14 0.052(3) 0.069(4) 0.088(4) 0.006(3) -0.011(3) 0.030(3)
C12 0.047(3) 0.037(2) 0.056(3) 0.0006(19) 0.003(2) 0.009(2)
C15 0.042(3) 0.066(3) 0.090(4) 0.012(2) 0.006(3) 0.031(3)
C5 0.080(4) 0.076(4) 0.050(3) 0.013(3) 0.022(3) 0.009(3)
C4 0.058(3) 0.068(3) 0.062(3) 0.013(3) 0.012(3) 0.002(3)
C13 0.064(4) 0.063(3) 0.056(3) 0.003(3) -0.011(3) 0.014(2)

loop_
_atom_type_symbol
_atom_type_description
_atom_type_scat_dispersion_real
_atom_type_scat_dispersion_imag
_atom_type_scat_source
C C 0.0033 0.0016 'International Tables Vol C Tables 4.2.6.8 and 6.1.1.4'
H H 0.0000 0.0000 'International Tables Vol C Tables 4.2.6.8 and 6.1.1.4'
Cl Cl 0.1484 0.1585 'International Tables Vol C Tables 4.2.6.8 and 6.1.1.4'
N N 0.0061 0.0033 'International Tables Vol C Tables 4.2.6.8 and 6.1.1.4'
O O 0.0106 0.0060 'International Tables Vol C Tables 4.2.6.8 and 6.1.1.4'
Zn Zn 0.2839 1.4301 'International Tables Vol C Tables 4.2.6.8 and 6.1.1.4'

loop_
_geom_angle_atom_site_label_1
_geom_angle_atom_site_label_2
_geom_angle_atom_site_label_3
_geom_angle_site_symmetry_1
_geom_angle_site_symmetry_3
_geom_angle
_geom_angle_publ_flag
Cl1 Zn1 Cl2 . . 117.35(6) ?
O2 Zn1 Cl2 . . 106.39(9) ?
O2 Zn1 Cl1 . . 109.57(10) ?
O2 Zn1 O1 . . 101.78(13) ?
O1 Zn1 Cl2 . . 109.07(12) ?
O1 Zn1 Cl1 . . 111.43(11) ?
N2 O2 Zn1 . . 127.6(2) ?
N1 O1 Zn1 . . 124.0(3) ?
O2 N2 C10 . . 115.9(3) ?
C18 N2 O2 . . 122.4(4) ?
C18 N2 C10 . . 121.6(4) ?
O1 N1 C9 . . 119.7(4) ?
C1 N1 O1 . . 118.8(4) ?
C1 N1 C9 . . 121.5(4) ?
N1 C1 H1 . . 119.6 ?
N1 C1 C2 . . 120.8(4) ?
C2 C1 H1 . . 119.6 ?
C17 C16 H16 . . 120.4 ?
C15 C16 H16 . . 120.4 ?
C15 C16 C17 . . 119.3(5) ?
N2 C10 H10 . . 120.3 ?
C11 C10 N2 . . 119.4(4) ?
C11 C10 H10 . . 120.3 ?
C1 C2 C3 . . 120.8(4) ?
C7 C2 C1 . . 118.6(4) ?
C7 C2 C3 . . 120.5(4) ?
C2 C7 C6 . . 117.7(4) ?
C2 C7 C8 . . 117.9(4) ?
C8 C7 C6 . . 124.3(4) ?
C10 C11 H11 . . 119.2 ?
C10 C11 C12 . . 121.5(4) ?
C12 C11 H11 . . 119.2 ?
N2 C18 H18 . . 119.1 ?
N2 C18 C17 . . 121.7(4) ?
C17 C18 H18 . . 119.1 ?
C7 C6 H6 . . 119.7 ?
C5 C6 C7 . . 120.7(5) ?
C5 C6 H6 . . 119.7 ?
C7 C8 H8 . . 119.7 ?
C9 C8 C7 . . 120.6(4) ?
C9 C8 H8 . . 119.7 ?
C2 C3 H3 . . 120.2 ?
C4 C3 C2 . . 119.6(5) ?
C4 C3 H3 . . 120.2 ?
C16 C17 C18 . . 121.8(4) ?
C16 C17 C12 . . 121.2(4) ?
C12 C17 C18 . . 116.9(4) ?
N1 C9 H9 . . 119.7 ?
C8 C9 N1 . . 120.5(4) ?
C8 C9 H9 . . 119.7 ?
C15 C14 H14 . . 119.6 ?
C13 C14 H14 . . 119.6 ?
C13 C14 C15 . . 120.8(5) ?
C11 C12 C17 . . 118.8(4) ?
C11 C12 C13 . . 123.8(4) ?
C17 C12 C13 . . 117.4(4) ?
C16 C15 C14 . . 120.8(5) ?
C16 C15 H15 . . 119.6 ?
C14 C15 H15 . . 119.6 ?
C6 C5 H5 . . 119.6 ?
C6 C5 C4 . . 120.7(5) ?
C4 C5 H5 . . 119.6 ?
C3 C4 C5 . . 120.8(5) ?
C3 C4 H4 . . 119.6 ?
C5 C4 H4 . . 119.6 ?
C14 C13 C12 . . 120.4(5) ?
C14 C13 H13 . . 119.8 ?
C12 C13 H13 . . 119.8 ?

loop_
_geom_bond_atom_site_label_1
_geom_bond_atom_site_label_2
_geom_bond_site_symmetry_2
_geom_bond_distance
_geom_bond_publ_flag
Zn1 Cl2 . 2.2147(13) ?
Zn1 Cl1 . 2.2088(14) ?
Zn1 O2 . 1.968(3) ?
Zn1 O1 . 1.999(3) ?
O2 N2 . 1.332(4) ?
O1 N1 . 1.349(4) ?
N2 C10 . 1.378(5) ?
N2 C18 . 1.308(5) ?
N1 C1 . 1.316(5) ?
N1 C9 . 1.366(6) ?
C1 H1 . 0.9300 ?
C1 C2 . 1.405(6) ?
C16 H16 . 0.9300 ?
C16 C17 . 1.379(6) ?
C16 C15 . 1.370(7) ?
C10 H10 . 0.9300 ?
C10 C11 . 1.355(6) ?
C2 C7 . 1.404(6) ?
C2 C3 . 1.416(6) ?
C7 C6 . 1.424(6) ?
C7 C8 . 1.405(6) ?
C11 H11 . 0.9300 ?
C11 C12 . 1.390(6) ?
C18 H18 . 0.9300 ?
C18 C17 . 1.426(6) ?
C6 H6 . 0.9300 ?
C6 C5 . 1.354(7) ?
C8 H8 . 0.9300 ?
C8 C9 . 1.343(6) ?
C3 H3 . 0.9300 ?
C3 C4 . 1.353(6) ?
C17 C12 . 1.414(6) ?
C9 H9 . 0.9300 ?
C14 H14 . 0.9300 ?
C14 C15 . 1.400(7) ?
C14 C13 . 1.340(7) ?
C12 C13 . 1.429(7) ?
C15 H15 . 0.9300 ?
C5 H5 . 0.9300 ?
C5 C4 . 1.401(7) ?
C4 H4 . 0.9300 ?
C13 H13 . 0.9300 ?

loop_
_geom_contact_atom_site_label_1
_geom_contact_atom_site_label_2
_geom_contact_distance
_geom_contact_site_symmetry_1
_geom_contact_site_symmetry_2
_geom_contact_publ_flag
<i>Cg</i>1 <i>Cg</i>1 3.928(4) . 2_666 yes
<i>Cg</i>1 <i>Cg</i>3 3.966(3) . 2_666 yes
<i>Cg</i>1 <i>Cg</i>3 3.835(3) . 2_676 yes
<i>Cg</i>2 <i>Cg</i>2 3.437(3) . 2_665 yes
<i>Cg</i>3 <i>Cg</i>3 3.845(4) . 2_676 yes
<i>Cg</i>4 <i>Cg</i>4 3.681(4) . 2_675 yes
<i>Cg</i>4 <i>Cg</i>2 3.940(3) . 2_665 yes
<i>Cg</i>4 <i>Cg</i>2 3.906(3) . 2_675 yes
